data_4064105
loop_
_publ_author_name
'Cabeza, Javier A.'
'del R\'io, Ignacio'
'P\'erez-Carre\~no, Enrique'
'Pruneda, Vanessa'

_publ_section_title
;
 Reactivity of Cationic Triruthenium Carbonyl Clusters: From Pyrimidinium
 Ligands to N-Heterocyclic Carbenes
;
_journal_issue 5
_journal_name_full Organometallics
_journal_page_first 1148
_journal_paper_doi 10.1021/om101130g
_journal_volume 30
_journal_year 2011
_chemical_formula_moiety 'C14 H8 N2 O9 Ru3'
_chemical_formula_sum 'C14 H8 N2 O9 Ru3'
_chemical_formula_weight 651.43
_chemical_name_systematic
;
 ?
;
_space_group_IT_number 33
_symmetry_cell_setting orthorhombic
_symmetry_space_group_name_Hall 'P 2c -2n'
_symmetry_space_group_name_H-M 'P n a 21'
_atom_sites_solution_hydrogens geom
_atom_sites_solution_primary direct
_atom_sites_solution_secondary difmap
_audit_creation_method SHELXL-97
_cell_angle_alpha 90.00
_cell_angle_beta 90.00
_cell_angle_gamma 90.00
_cell_formula_units_Z 4
_cell_length_a 15.3241(2)
_cell_length_b 12.5768(2)
_cell_length_c 9.8728(2)
_cell_measurement_reflns_used 3446
_cell_measurement_temperature 293(2)
_cell_measurement_theta_max 73.8431
_cell_measurement_theta_min 3.5039
_cell_volume 1902.77(5)
_computing_cell_refinement
;
CrysAlisPro, Oxford Diffraction Ltd.,
Version 1.171.33.32 (release 27-01-2009 CrysAlis171 .NET)
(compiled Jan 27 2009,14:17:37)
;
_computing_data_collection
;
CrysAlisPro, Oxford Diffraction Ltd.,
Version 1.171.33.32 (release 27-01-2009 CrysAlis171 .NET)
(compiled Jan 27 2009,14:17:37)
;
_computing_data_reduction
;
CrysAlisPro, Oxford Diffraction Ltd.,
Version 1.171.33.32 (release 27-01-2009 CrysAlis171 .NET)
(compiled Jan 27 2009,14:17:37)
;
_computing_molecular_graphics 'PLATON (Spek, 2008)'
_computing_publication_material 'SHELXL-97 (Sheldrick, 2008)'
_computing_structure_refinement 'SHELXL-97 (Sheldrick, 2008)'
_computing_structure_solution 'DIRDIF-2008 (Beurskens et al., 2008)'
_diffrn_ambient_temperature 293(2)
_diffrn_detector_area_resol_mean 8.2640
_diffrn_measured_fraction_theta_full 0.960
_diffrn_measured_fraction_theta_max 0.960
_diffrn_radiation_monochromator mirror
_diffrn_radiation_source 'Nova (Cu) X-ray Source'
_diffrn_radiation_type 'Cu K\a'
_diffrn_radiation_wavelength 1.54184
_diffrn_reflns_av_R_equivalents 0.0703
_diffrn_reflns_av_sigmaI/netI 0.0420
_diffrn_reflns_limit_h_max 19
_diffrn_reflns_limit_h_min -11
_diffrn_reflns_limit_k_max 15
_diffrn_reflns_limit_k_min -8
_diffrn_reflns_limit_l_max 11
_diffrn_reflns_limit_l_min -11
_diffrn_reflns_number 4060
_diffrn_reflns_theta_full 73.94
_diffrn_reflns_theta_max 73.94
_diffrn_reflns_theta_min 4.55
_exptl_absorpt_coefficient_mu 19.518
_exptl_absorpt_correction_T_max 1.00000
_exptl_absorpt_correction_T_min 0.12436
_exptl_absorpt_correction_type multi-scan
_exptl_absorpt_process_details
;
CrysAlis RED, Oxford Diffraction Ltd.,
Version 1.171.33.32 (release 27-01-2009 CrysAlis171 .NET)
(compiled Jan 27 2009,14:17:37)
Empirical absorption correction using spherical harmonics,
 implemented in SCALE3 ABSPACK scaling algorithm.
;
_exptl_crystal_colour yellow
_exptl_crystal_density_diffrn 2.274
_exptl_crystal_density_method 'not measured'
_exptl_crystal_description blocks
_exptl_crystal_F_000 1240
_exptl_crystal_size_max 0.2559
_exptl_crystal_size_mid 0.1722
_exptl_crystal_size_min 0.1303
_refine_diff_density_max 2.352
_refine_diff_density_min -3.062
_refine_diff_density_rms 0.625
_refine_ls_abs_structure_details 'Flack H D (1983), Acta Cryst. A39, 876-881'
_refine_ls_abs_structure_Flack -0.06(4)
_refine_ls_extinction_method none
_refine_ls_goodness_of_fit_ref 1.155
_refine_ls_hydrogen_treatment constr
_refine_ls_matrix_type full
_refine_ls_number_parameters 129
_refine_ls_number_reflns 2736
_refine_ls_number_restraints 1
_refine_ls_restrained_S_all 1.154
_refine_ls_R_factor_all 0.0991
_refine_ls_R_factor_gt 0.0955
_refine_ls_shift/su_max 0.012
_refine_ls_shift/su_mean 0.002
_refine_ls_structure_factor_coef Fsqd
_refine_ls_weighting_details
; calc
 [1.00000+-1.00000exp(-10.00(sin\q/\l)^2^)]/
   [\s^2^(Fo^2^)+0.0000+0.0000*P+(0.2000P)^2^+0.0000sin\q/\l]
 where P = 0.33333Fo^2^ + 0.66667Fc^2^
;
_refine_ls_weighting_scheme calc
_refine_ls_wR_factor_gt 0.2387
_refine_ls_wR_factor_ref 0.2619
_reflns_number_gt 2645
_reflns_number_total 2736
_reflns_threshold_expression >2\s(I)
_cod_data_source_file om101130g_si_002.cif
_cod_data_source_block 6_(v88f2)
_cod_database_code 4064105

loop_
_symmetry_equiv_pos_as_xyz
'x, y, z'
'-x+1/2, y+1/2, z+1/2'
'x+1/2, -y+1/2, z'
'-x, -y, z+1/2'

loop_
_atom_site_label
_atom_site_type_symbol
_atom_site_fract_x
_atom_site_fract_y
_atom_site_fract_z
_atom_site_U_iso_or_equiv
_atom_site_adp_type
_atom_site_occupancy
_atom_site_symmetry_multiplicity
_atom_site_calc_flag
_atom_site_refinement_flags
_atom_site_disorder_assembly
_atom_site_disorder_group
Ru1 Ru 0.21103(6) 0.18110(9) 0.00590(14) 0.0120(4) Uani 1 1 d . A 1
Ru3 Ru 0.34445(7) 0.03792(8) -0.03432(15) 0.0129(4) Uani 1 1 d . A 1
Ru2 Ru 0.29851(7) 0.09931(9) 0.22522(12) 0.0135(4) Uani 1 1 d . A 1
O103 O 0.3326(8) 0.3726(10) -0.0432(15) 0.024(3) Uiso 1 1 d . A 1
O102 O 0.1236(9) 0.1720(10) -0.2719(17) 0.027(3) Uiso 1 1 d . A 1
O302 O 0.4743(8) -0.1487(10) -0.0157(16) 0.027(3) Uiso 1 1 d . A 1
O202 O 0.3920(9) -0.0352(9) 0.4426(17) 0.027(3) Uiso 1 1 d . A 1
O301 O 0.2630(10) -0.0162(11) -0.3095(16) 0.030(3) Uiso 1 1 d . A 1
O101 O 0.0684(9) 0.3004(11) 0.1591(16) 0.029(3) Uiso 1 1 d . A 1
O303 O 0.4707(9) 0.1948(11) -0.1592(17) 0.028(3) Uiso 1 1 d . A 1
O203 O 0.3823(11) 0.3124(11) 0.289(2) 0.035(3) Uiso 1 1 d . A 1
O201 O 0.1431(9) 0.1482(11) 0.4041(16) 0.027(3) Uiso 1 1 d . A 1
C301 C 0.2915(11) 0.0012(14) -0.205(2) 0.023(4) Uiso 1 1 d . A 1
C102 C 0.1574(11) 0.1768(12) -0.169(2) 0.017(3) Uiso 1 1 d . A 1
C103 C 0.2850(10) 0.3014(13) -0.0239(19) 0.015(3) Uiso 1 1 d . A 1
C101 C 0.1198(11) 0.2572(12) 0.1067(19) 0.017(3) Uiso 1 1 d . A 1
C302 C 0.4280(11) -0.0819(12) -0.0201(18) 0.018(3) Uiso 1 1 d . A 1
C203 C 0.3476(10) 0.2308(13) 0.269(2) 0.019(3) Uiso 1 1 d . A 1
C201 C 0.2007(11) 0.1297(13) 0.344(2) 0.017(3) Uiso 1 1 d . A 1
C202 C 0.3595(11) 0.0096(13) 0.3586(18) 0.016(3) Uiso 1 1 d . A 1
C303 C 0.4211(12) 0.1327(13) -0.119(2) 0.023(3) Uiso 1 1 d . A 1
N2 N 0.0944(8) -0.0212(9) 0.0557(15) 0.010(2) Uiso 1 1 d . A 1
N1 N 0.2467(8) -0.0275(9) 0.0968(16) 0.011(2) Uiso 1 1 d . A 1
C2 C 0.2417(9) -0.1356(10) 0.1274(15) 0.009(2) Uiso 1 1 d . A 1
H2 H 0.2925 -0.1732 0.1464 0.011 Uiso 1 1 calc R A 1
C3 C 0.1671(13) -0.1846(13) 0.130(2) 0.023(4) Uiso 1 1 d . A 1
H3 H 0.1667 -0.2577 0.1437 0.028 Uiso 1 1 calc R A 1
C5 C 0.0152(11) 0.0357(12) 0.025(2) 0.020(4) Uiso 1 1 d . A 1
H5C H -0.0196 0.0418 0.1056 0.030 Uiso 1 1 calc R A 1
H5A H -0.0170 -0.0023 -0.0429 0.030 Uiso 1 1 calc R A 1
H5B H 0.0294 0.1053 -0.0080 0.030 Uiso 1 1 calc R A 1
C1 C 0.1716(12) 0.0307(11) 0.053(2) 0.016(3) Uiso 1 1 d . A 1
C4 C 0.0815(12) -0.1284(13) 0.111(2) 0.021(3) Uiso 1 1 d . A 1
H4A H 0.0451 -0.1692 0.0495 0.025 Uiso 1 1 calc R A 1
H4B H 0.0516 -0.1237 0.1971 0.025 Uiso 1 1 calc R A 1
H100 H 0.3991 0.0808 0.1239 0.3(11) Uiso 1 1 d . B 1

loop_
_atom_site_aniso_label
_atom_site_aniso_U_11
_atom_site_aniso_U_22
_atom_site_aniso_U_33
_atom_site_aniso_U_23
_atom_site_aniso_U_13
_atom_site_aniso_U_12
Ru1 0.0094(6) 0.0194(7) 0.0072(6) 0.0017(4) -0.0015(4) -0.0012(3)
Ru3 0.0096(6) 0.0209(7) 0.0081(7) 0.0020(4) 0.0011(4) 0.0007(3)
Ru2 0.0108(6) 0.0222(7) 0.0076(7) 0.0016(4) -0.0010(4) -0.0005(3)

loop_
_atom_type_symbol
_atom_type_description
_atom_type_scat_dispersion_real
_atom_type_scat_dispersion_imag
_atom_type_scat_source
C C 0.0181 0.0091 'International Tables Vol C Tables 4.2.6.8 and 6.1.1.4'
H H 0.0000 0.0000 'International Tables Vol C Tables 4.2.6.8 and 6.1.1.4'
N N 0.0311 0.0180 'International Tables Vol C Tables 4.2.6.8 and 6.1.1.4'
O O 0.0492 0.0322 'International Tables Vol C Tables 4.2.6.8 and 6.1.1.4'
Ru Ru 0.0552 3.2960 'International Tables Vol C Tables 4.2.6.8 and 6.1.1.4'

loop_
_geom_angle_atom_site_label_1
_geom_angle_atom_site_label_2
_geom_angle_atom_site_label_3
_geom_angle
C103 Ru1 C102 97.9(7)
C103 Ru1 C101 96.6(7)
C102 Ru1 C101 99.6(7)
C103 Ru1 C1 160.8(7)
C102 Ru1 C1 92.9(7)
C101 Ru1 C1 97.2(7)
C103 Ru1 Ru2 97.4(5)
C102 Ru1 Ru2 155.6(5)
C101 Ru1 Ru2 97.5(5)
C1 Ru1 Ru2 67.6(5)
C103 Ru1 Ru3 93.2(5)
C102 Ru1 Ru3 99.8(5)
C101 Ru1 Ru3 156.9(5)
C1 Ru1 Ru3 69.3(5)
Ru2 Ru1 Ru3 60.42(5)
C303 Ru3 C301 91.6(8)
C303 Ru3 C302 96.3(7)
C301 Ru3 C302 98.7(7)
C303 Ru3 N1 162.3(6)
C301 Ru3 N1 98.2(7)
C302 Ru3 N1 96.7(6)
C303 Ru3 Ru1 96.5(5)
C301 Ru3 Ru1 88.3(5)
C302 Ru3 Ru1 165.1(5)
N1 Ru3 Ru1 69.2(3)
C303 Ru3 Ru2 113.2(6)
C301 Ru3 Ru2 140.3(6)
C302 Ru3 Ru2 108.1(5)
N1 Ru3 Ru2 51.0(4)
Ru1 Ru3 Ru2 59.67(5)
C203 Ru2 C201 89.8(7)
C203 Ru2 C202 99.2(7)
C201 Ru2 C202 94.4(7)
C203 Ru2 N1 158.0(7)
C201 Ru2 N1 102.3(6)
C202 Ru2 N1 98.2(6)
C203 Ru2 Ru1 92.8(6)
C201 Ru2 Ru1 91.4(5)
C202 Ru2 Ru1 166.7(5)
N1 Ru2 Ru1 68.8(4)
C203 Ru2 Ru3 111.1(6)
C201 Ru2 Ru3 144.1(5)
C202 Ru2 Ru3 109.8(5)
N1 Ru2 Ru3 49.6(4)
Ru1 Ru2 Ru3 59.91(4)
O301 C301 Ru3 176.1(17)
O102 C102 Ru1 177.8(16)
O103 C103 Ru1 177.6(14)
O101 C101 Ru1 177.9(17)
O302 C302 Ru3 178.2(16)
O203 C203 Ru2 175.1(17)
O201 C201 Ru2 176.1(17)
O202 C202 Ru2 174.0(15)
O303 C303 Ru3 173.7(17)
C1 N2 C5 119.6(12)
C1 N2 C4 124.7(13)
C5 N2 C4 114.9(12)
C2 N1 C1 121.3(12)
C2 N1 Ru3 122.9(10)
C1 N1 Ru3 100.5(10)
C2 N1 Ru2 127.3(11)
C1 N1 Ru2 95.5(9)
Ru3 N1 Ru2 79.4(4)
C3 C2 N1 121.0(14)
C3 C2 H2 119.5
N1 C2 H2 119.5
C2 C3 C4 122.9(15)
C2 C3 H3 118.5
C4 C3 H3 118.5
N2 C5 H5C 109.5
N2 C5 H5A 109.5
H5C C5 H5A 109.5
N2 C5 H5B 109.5
H5C C5 H5B 109.5
H5A C5 H5B 109.5
N2 C1 N1 116.8(12)
N2 C1 Ru1 135.4(12)
N1 C1 Ru1 107.8(10)
N2 C4 C3 111.2(14)
N2 C4 H4A 109.4
C3 C4 H4A 109.4
N2 C4 H4B 109.4
C3 C4 H4B 109.4
H4A C4 H4B 108.0

loop_
_geom_bond_atom_site_label_1
_geom_bond_atom_site_label_2
_geom_bond_distance
Ru1 C103 1.913(16)
Ru1 C102 1.92(2)
Ru1 C101 1.965(17)
Ru1 C1 2.039(14)
Ru1 Ru2 2.7466(17)
Ru1 Ru3 2.7533(15)
Ru3 C303 1.869(19)
Ru3 C301 1.93(2)
Ru3 C302 1.983(16)
Ru3 N1 2.144(14)
Ru3 Ru2 2.7672(19)
Ru3 H100 1.85
Ru2 C203 1.868(17)
Ru2 C201 1.938(18)
Ru2 C202 1.970(17)
Ru2 N1 2.187(13)
Ru2 H100 1.85
O103 C103 1.17(2)
O102 C102 1.14(3)
O302 C302 1.10(2)
O202 C202 1.12(2)
O301 C301 1.14(3)
O101 C101 1.09(2)
O303 C303 1.16(2)
O203 C203 1.17(2)
O201 C201 1.09(2)
N2 C1 1.35(2)
N2 C5 1.44(2)
N2 C4 1.47(2)
N1 C2 1.395(16)
N1 C1 1.43(2)
C2 C3 1.30(2)
C2 H2 0.9300
C3 C4 1.50(2)
C3 H3 0.9300
C5 H5C 0.9600
C5 H5A 0.9600
C5 H5B 0.9600
C4 H4A 0.9700
C4 H4B 0.9700
